data_7004774
loop_
_publ_author_name
'Heckenroth, Marion'
'Kluser, Evelyne'
'Neels, Antonia'
'Albrecht, Martin'

_publ_section_title
;
 Palladation of diimidazolium salts at the C4 position: access to
 remarkably electron-rich palladium(ii) centers
;
_journal_issue 44
_journal_name_full 'Dalton Transactions'
_journal_page_first 6242
_journal_page_last 6249
_journal_paper_doi 10.1039/b812405a
_journal_year 2008
_chemical_formula_sum 'C27 H32 I2 N4 Pd'
_chemical_formula_weight 772.77
_chemical_name_systematic
;
?
;
_space_group_IT_number 2
_symmetry_cell_setting triclinic
_symmetry_space_group_name_Hall '-P 1'
_symmetry_space_group_name_H-M 'P -1'
_atom_sites_solution_hydrogens geom
_atom_sites_solution_primary direct
_atom_sites_solution_secondary difmap
_audit_creation_method SHELXL-97
_cell_angle_alpha 66.710(8)
_cell_angle_beta 83.725(9)
_cell_angle_gamma 78.530(9)
_cell_formula_units_Z 2
_cell_length_a 9.8664(11)
_cell_length_b 12.3939(15)
_cell_length_c 12.8016(13)
_cell_measurement_reflns_used 13671
_cell_measurement_temperature 293(2)
_cell_measurement_theta_max 25.55
_cell_measurement_theta_min 1.73
_cell_volume 1408.3(3)
_computing_cell_refinement 'STOE X-AREA'
_computing_data_collection 'STOE X-AREA'
_computing_data_reduction 'STOE X-RED'
_computing_structure_refinement 'SHELXL-97 (Sheldrick, 1997)'
_computing_structure_solution 'SHELXS-97 (Sheldrick, 1990)'
_diffrn_ambient_temperature 293(2)
_diffrn_detector_area_resol_mean 6.67
_diffrn_measured_fraction_theta_full 0.991
_diffrn_measured_fraction_theta_max 0.991
_diffrn_measurement_device_type 'STOE IPDS 2'
_diffrn_measurement_method 'rotation method'
_diffrn_radiation_monochromator graphite
_diffrn_radiation_source 'fine-focus sealed tube'
_diffrn_radiation_type MoK\a
_diffrn_radiation_wavelength 0.71073
_diffrn_reflns_av_R_equivalents 0.0385
_diffrn_reflns_av_sigmaI/netI 0.0363
_diffrn_reflns_limit_h_max 11
_diffrn_reflns_limit_h_min -11
_diffrn_reflns_limit_k_max 14
_diffrn_reflns_limit_k_min -14
_diffrn_reflns_limit_l_max 15
_diffrn_reflns_limit_l_min -15
_diffrn_reflns_number 15991
_diffrn_reflns_theta_full 25.14
_diffrn_reflns_theta_max 25.14
_diffrn_reflns_theta_min 1.73
_exptl_absorpt_coefficient_mu 2.873
_exptl_absorpt_correction_T_max 0.678
_exptl_absorpt_correction_T_min 0.619
_exptl_absorpt_correction_type multi-scan
_exptl_absorpt_process_details 'MULscanABS, (PLATON03, Speck, 2003)'
_exptl_crystal_colour 'light brown'
_exptl_crystal_density_diffrn 1.822
_exptl_crystal_density_method 'not measured'
_exptl_crystal_description block
_exptl_crystal_F_000 748
_exptl_crystal_size_max 0.25
_exptl_crystal_size_mid 0.20
_exptl_crystal_size_min 0.15
_refine_diff_density_max 0.777
_refine_diff_density_min -0.592
_refine_diff_density_rms 0.082
_refine_ls_extinction_method none
_refine_ls_goodness_of_fit_ref 0.936
_refine_ls_hydrogen_treatment constr
_refine_ls_matrix_type full
_refine_ls_number_parameters 315
_refine_ls_number_reflns 5004
_refine_ls_number_restraints 0
_refine_ls_restrained_S_all 0.936
_refine_ls_R_factor_all 0.0401
_refine_ls_R_factor_gt 0.0262
_refine_ls_shift/su_max 0.001
_refine_ls_shift/su_mean 0.000
_refine_ls_structure_factor_coef Fsqd
_refine_ls_weighting_details 'calc w=1/[\s^2^(Fo^2^)+(0.0341P)^2^+0.0000P] where P=(Fo^2^+2Fc^2^)/3'
_refine_ls_weighting_scheme calc
_refine_ls_wR_factor_gt 0.0570
_refine_ls_wR_factor_ref 0.0598
_reflns_number_gt 3974
_reflns_number_total 5004
_reflns_threshold_expression >2sigma(I)
_cod_data_source_file b812405a.txt
_cod_data_source_block 2c
_cod_database_code 7004774

loop_
_symmetry_equiv_pos_as_xyz
'x, y, z'
'-x, -y, -z'

loop_
_atom_site_label
_atom_site_type_symbol
_atom_site_fract_x
_atom_site_fract_y
_atom_site_fract_z
_atom_site_U_iso_or_equiv
_atom_site_adp_type
_atom_site_occupancy
_atom_site_symmetry_multiplicity
_atom_site_calc_flag
_atom_site_refinement_flags
_atom_site_disorder_assembly
_atom_site_disorder_group
C1 C 1.0530(4) 0.6738(3) 0.2256(3) 0.0319(8) Uani 1 1 d . . .
C2 C 1.0993(4) 0.7194(4) 0.1156(3) 0.0353(9) Uani 1 1 d . . .
H2A H 1.0439 0.7645 0.0536 0.042 Uiso 1 1 calc R . .
C3 C 1.2876(4) 0.6235(3) 0.2145(3) 0.0329(8) Uani 1 1 d . . .
C4 C 1.1748(4) 0.5500(3) 0.4070(3) 0.0376(9) Uani 1 1 d . . .
H4A H 1.1282 0.4821 0.4280 0.045 Uiso 1 1 calc R . .
H4B H 1.2690 0.5212 0.4326 0.045 Uiso 1 1 calc R . .
C5 C 1.1515(4) 0.6527(3) 0.5418(3) 0.0336(8) Uani 1 1 d . . .
C6 C 0.9403(4) 0.7571(3) 0.4973(3) 0.0346(8) Uani 1 1 d . . .
H6A H 0.8584 0.8089 0.4987 0.042 Uiso 1 1 calc R . .
C7 C 0.9687(4) 0.6954(3) 0.4281(3) 0.0326(8) Uani 1 1 d . . .
C8 C 1.3267(4) 0.7313(4) 0.0072(3) 0.0340(8) Uani 1 1 d . . .
C9 C 1.3767(4) 0.8355(4) -0.0171(4) 0.0386(9) Uani 1 1 d . . .
C10 C 1.4511(4) 0.8797(4) -0.1199(4) 0.0457(10) Uani 1 1 d . . .
H10A H 1.4860 0.9497 -0.1385 0.055 Uiso 1 1 calc R . .
C11 C 1.4743(4) 0.8215(4) -0.1950(4) 0.0455(10) Uani 1 1 d . . .
C12 C 1.4229(4) 0.7177(4) -0.1659(4) 0.0455(10) Uani 1 1 d . . .
H12A H 1.4395 0.6779 -0.2155 0.055 Uiso 1 1 calc R . .
C13 C 1.3470(4) 0.6700(4) -0.0651(3) 0.0400(9) Uani 1 1 d . . .
C14 C 1.3543(5) 0.8995(4) 0.0641(4) 0.0528(11) Uani 1 1 d . . .
H14A H 1.4271 0.8674 0.1176 0.079 Uiso 1 1 calc R . .
H14B H 1.2668 0.8888 0.1042 0.079 Uiso 1 1 calc R . .
H14C H 1.3548 0.9830 0.0219 0.079 Uiso 1 1 calc R . .
C15 C 1.5533(6) 0.8724(5) -0.3059(4) 0.0680(15) Uani 1 1 d . . .
H15A H 1.6452 0.8759 -0.2909 0.102 Uiso 1 1 calc R . .
H15B H 1.5070 0.9513 -0.3494 0.102 Uiso 1 1 calc R . .
H15C H 1.5579 0.8226 -0.3480 0.102 Uiso 1 1 calc R . .
C16 C 1.2882(5) 0.5585(4) -0.0363(4) 0.0562(12) Uani 1 1 d . . .
H16A H 1.1906 0.5736 -0.0199 0.084 Uiso 1 1 calc R . .
H16B H 1.3326 0.4964 0.0290 0.084 Uiso 1 1 calc R . .
H16C H 1.3036 0.5341 -0.0997 0.084 Uiso 1 1 calc R . .
C17 C 1.4312(4) 0.5705(4) 0.2469(4) 0.0450(10) Uani 1 1 d . . .
H17A H 1.4612 0.6081 0.2910 0.067 Uiso 1 1 calc R . .
H17B H 1.4896 0.5819 0.1796 0.067 Uiso 1 1 calc R . .
H17C H 1.4368 0.4867 0.2914 0.067 Uiso 1 1 calc R . .
C18 C 1.2851(4) 0.5999(4) 0.5983(4) 0.0429(10) Uani 1 1 d . . .
H18A H 1.3594 0.6228 0.5436 0.064 Uiso 1 1 calc R . .
H18B H 1.2939 0.5146 0.6303 0.064 Uiso 1 1 calc R . .
H18C H 1.2889 0.6279 0.6578 0.064 Uiso 1 1 calc R . .
C19 C 1.0593(4) 0.7881(3) 0.6433(3) 0.0347(8) Uani 1 1 d . . .
C20 C 0.9817(4) 0.7550(4) 0.7441(3) 0.0395(9) Uani 1 1 d . . .
C21 C 0.9773(4) 0.8212(4) 0.8111(3) 0.0435(10) Uani 1 1 d . . .
H21A H 0.9232 0.8025 0.8780 0.052 Uiso 1 1 calc R . .
C22 C 1.0510(4) 0.9138(3) 0.7809(3) 0.0402(9) Uani 1 1 d . . .
C23 C 1.1320(4) 0.9403(3) 0.6811(4) 0.0411(10) Uani 1 1 d . . .
H23A H 1.1851 0.9999 0.6621 0.049 Uiso 1 1 calc R . .
C24 C 1.1362(4) 0.8809(4) 0.6090(3) 0.0381(9) Uani 1 1 d . . .
C25 C 0.9060(5) 0.6505(4) 0.7822(4) 0.0558(12) Uani 1 1 d . . .
H25A H 0.9719 0.5781 0.7974 0.084 Uiso 1 1 calc R . .
H25B H 0.8466 0.6604 0.7233 0.084 Uiso 1 1 calc R . .
H25C H 0.8515 0.6464 0.8501 0.084 Uiso 1 1 calc R . .
C26 C 1.0409(5) 0.9882(4) 0.8506(4) 0.0562(12) Uani 1 1 d . . .
H26A H 1.1305 0.9806 0.8780 0.084 Uiso 1 1 calc R . .
H26B H 0.9772 0.9615 0.9139 0.084 Uiso 1 1 calc R . .
H26C H 1.0086 1.0702 0.8043 0.084 Uiso 1 1 calc R . .
C27 C 1.2176(5) 0.9168(4) 0.4979(4) 0.0507(11) Uani 1 1 d . . .
H27C H 1.2550 0.9868 0.4863 0.076 Uiso 1 1 calc R . .
H27A H 1.1581 0.9336 0.4369 0.076 Uiso 1 1 calc R . .
H27B H 1.2919 0.8530 0.4996 0.076 Uiso 1 1 calc R . .
N1 N 1.2428(3) 0.6881(3) 0.1101(3) 0.0323(7) Uani 1 1 d . . .
N2 N 1.1749(3) 0.6147(3) 0.2846(3) 0.0311(7) Uani 1 1 d . . .
N3 N 1.1030(3) 0.6311(3) 0.4590(3) 0.0332(7) Uani 1 1 d . . .
N4 N 1.0523(3) 0.7312(3) 0.5659(3) 0.0340(7) Uani 1 1 d . . .
I1 I 0.75005(3) 0.71346(3) 0.11705(2) 0.04592(9) Uani 1 1 d . . .
I2 I 0.62159(3) 0.74523(3) 0.40173(2) 0.04484(9) Uani 1 1 d . . .
Pd1 Pd 0.86799(3) 0.69846(3) 0.29992(2) 0.03109(8) Uani 1 1 d . . .

loop_
_atom_site_aniso_label
_atom_site_aniso_U_11
_atom_site_aniso_U_22
_atom_site_aniso_U_33
_atom_site_aniso_U_23
_atom_site_aniso_U_13
_atom_site_aniso_U_12
C1 0.036(2) 0.0294(19) 0.029(2) -0.0093(16) -0.0005(16) -0.0076(15)
C2 0.0332(19) 0.039(2) 0.033(2) -0.0105(18) 0.0008(16) -0.0127(16)
C3 0.0331(19) 0.034(2) 0.035(2) -0.0166(17) 0.0047(16) -0.0103(16)
C4 0.042(2) 0.032(2) 0.034(2) -0.0092(17) 0.0009(17) -0.0026(17)
C5 0.037(2) 0.035(2) 0.029(2) -0.0112(17) 0.0046(16) -0.0103(16)
C6 0.038(2) 0.034(2) 0.029(2) -0.0102(17) -0.0023(16) -0.0054(16)
C7 0.0355(19) 0.034(2) 0.0231(19) -0.0063(16) 0.0029(15) -0.0066(16)
C8 0.0309(19) 0.041(2) 0.029(2) -0.0108(17) 0.0031(15) -0.0113(16)
C9 0.036(2) 0.041(2) 0.042(2) -0.0170(19) 0.0040(17) -0.0149(17)
C10 0.045(2) 0.047(3) 0.046(3) -0.014(2) 0.0065(19) -0.022(2)
C11 0.036(2) 0.054(3) 0.041(2) -0.012(2) 0.0102(18) -0.0143(19)
C12 0.051(2) 0.050(3) 0.037(2) -0.020(2) 0.0076(19) -0.011(2)
C13 0.043(2) 0.042(2) 0.037(2) -0.0176(19) 0.0039(18) -0.0101(18)
C14 0.055(3) 0.057(3) 0.058(3) -0.030(2) 0.012(2) -0.025(2)
C15 0.070(3) 0.079(4) 0.050(3) -0.017(3) 0.027(3) -0.032(3)
C16 0.071(3) 0.054(3) 0.058(3) -0.033(2) 0.015(2) -0.028(2)
C17 0.039(2) 0.053(3) 0.043(2) -0.019(2) -0.0015(18) -0.0083(19)
C18 0.046(2) 0.043(2) 0.038(2) -0.0118(19) -0.0038(18) -0.0081(19)
C19 0.042(2) 0.035(2) 0.029(2) -0.0139(17) -0.0001(16) -0.0076(16)
C20 0.048(2) 0.041(2) 0.030(2) -0.0113(18) 0.0036(17) -0.0159(18)
C21 0.055(2) 0.046(2) 0.030(2) -0.0126(19) 0.0061(18) -0.015(2)
C22 0.054(2) 0.032(2) 0.035(2) -0.0125(18) -0.0065(19) -0.0054(18)
C23 0.044(2) 0.031(2) 0.045(2) -0.0095(19) -0.0034(19) -0.0106(17)
C24 0.042(2) 0.038(2) 0.032(2) -0.0085(18) 0.0020(17) -0.0128(17)
C25 0.072(3) 0.056(3) 0.045(3) -0.019(2) 0.016(2) -0.033(2)
C26 0.077(3) 0.047(3) 0.048(3) -0.022(2) -0.006(2) -0.009(2)
C27 0.054(3) 0.049(3) 0.047(3) -0.013(2) 0.015(2) -0.024(2)
N1 0.0324(16) 0.0371(18) 0.0274(17) -0.0120(14) 0.0061(13) -0.0105(13)
N2 0.0360(16) 0.0301(16) 0.0269(16) -0.0103(13) 0.0044(13) -0.0090(13)
N3 0.0389(17) 0.0328(17) 0.0259(16) -0.0094(14) 0.0014(13) -0.0070(13)
N4 0.0407(18) 0.0354(18) 0.0271(17) -0.0120(14) 0.0020(14) -0.0110(14)
I1 0.04128(15) 0.06419(19) 0.03712(16) -0.01969(14) 0.00192(11) -0.02093(13)
I2 0.03697(14) 0.05171(18) 0.04390(17) -0.01943(13) 0.00552(11) -0.00463(12)
Pd1 0.03172(15) 0.03305(16) 0.02795(16) -0.01041(12) 0.00302(11) -0.00926(12)

loop_
_atom_type_symbol
_atom_type_description
_atom_type_scat_dispersion_real
_atom_type_scat_dispersion_imag
_atom_type_scat_source
C C 0.0033 0.0016 'International Tables Vol C Tables 4.2.6.8 and 6.1.1.4'
H H 0.0000 0.0000 'International Tables Vol C Tables 4.2.6.8 and 6.1.1.4'
N N 0.0061 0.0033 'International Tables Vol C Tables 4.2.6.8 and 6.1.1.4'
I I -0.4742 1.8119 'International Tables Vol C Tables 4.2.6.8 and 6.1.1.4'
Pd Pd -0.9988 1.0072 'International Tables Vol C Tables 4.2.6.8 and 6.1.1.4'

loop_
_geom_angle_atom_site_label_1
_geom_angle_atom_site_label_2
_geom_angle_atom_site_label_3
_geom_angle
_geom_angle_site_symmetry_1
_geom_angle_site_symmetry_3
_geom_angle_publ_flag
C2 C1 N2 103.0(3) . . ?
C2 C1 Pd1 132.0(3) . . ?
N2 C1 Pd1 124.3(3) . . ?
C1 C2 N1 109.5(3) . . ?
C1 C2 H2A 125.3 . . ?
N1 C2 H2A 125.3 . . ?
N1 C3 N2 106.3(3) . . ?
N1 C3 C17 127.0(3) . . ?
N2 C3 C17 126.7(4) . . ?
N3 C4 N2 107.8(3) . . ?
N3 C4 H4A 110.2 . . ?
N2 C4 H4A 110.2 . . ?
N3 C4 H4B 110.2 . . ?
N2 C4 H4B 110.2 . . ?
H4A C4 H4B 108.5 . . ?
N4 C5 N3 106.1(3) . . ?
N4 C5 C18 125.9(3) . . ?
N3 C5 C18 128.0(4) . . ?
C7 C6 N4 109.7(3) . . ?
C7 C6 H6A 125.1 . . ?
N4 C6 H6A 125.1 . . ?
C6 C7 N3 103.0(3) . . ?
C6 C7 Pd1 132.4(3) . . ?
N3 C7 Pd1 124.3(3) . . ?
C9 C8 C13 123.3(4) . . ?
C9 C8 N1 118.0(3) . . ?
C13 C8 N1 118.6(3) . . ?
C8 C9 C10 117.3(4) . . ?
C8 C9 C14 122.1(4) . . ?
C10 C9 C14 120.6(4) . . ?
C11 C10 C9 121.5(4) . . ?
C11 C10 H10A 119.2 . . ?
C9 C10 H10A 119.2 . . ?
C12 C11 C10 118.6(4) . . ?
C12 C11 C15 121.2(4) . . ?
C10 C11 C15 120.2(4) . . ?
C11 C12 C13 122.4(4) . . ?
C11 C12 H12A 118.8 . . ?
C13 C12 H12A 118.8 . . ?
C8 C13 C12 116.9(4) . . ?
C8 C13 C16 121.5(4) . . ?
C12 C13 C16 121.7(4) . . ?
C9 C14 H14A 109.5 . . ?
C9 C14 H14B 109.5 . . ?
H14A C14 H14B 109.5 . . ?
C9 C14 H14C 109.5 . . ?
H14A C14 H14C 109.5 . . ?
H14B C14 H14C 109.5 . . ?
C11 C15 H15A 109.5 . . ?
C11 C15 H15B 109.5 . . ?
H15A C15 H15B 109.5 . . ?
C11 C15 H15C 109.5 . . ?
H15A C15 H15C 109.5 . . ?
H15B C15 H15C 109.5 . . ?
C13 C16 H16A 109.5 . . ?
C13 C16 H16B 109.5 . . ?
H16A C16 H16B 109.5 . . ?
C13 C16 H16C 109.5 . . ?
H16A C16 H16C 109.5 . . ?
H16B C16 H16C 109.5 . . ?
C3 C17 H17A 109.5 . . ?
C3 C17 H17B 109.5 . . ?
H17A C17 H17B 109.5 . . ?
C3 C17 H17C 109.5 . . ?
H17A C17 H17C 109.5 . . ?
H17B C17 H17C 109.5 . . ?
C5 C18 H18A 109.5 . . ?
C5 C18 H18B 109.5 . . ?
H18A C18 H18B 109.5 . . ?
C5 C18 H18C 109.5 . . ?
H18A C18 H18C 109.5 . . ?
H18B C18 H18C 109.5 . . ?
C20 C19 C24 123.0(4) . . ?
C20 C19 N4 118.5(3) . . ?
C24 C19 N4 118.3(3) . . ?
C19 C20 C21 117.3(4) . . ?
C19 C20 C25 122.0(4) . . ?
C21 C20 C25 120.7(4) . . ?
C22 C21 C20 121.9(4) . . ?
C22 C21 H21A 119.0 . . ?
C20 C21 H21A 119.0 . . ?
C21 C22 C23 118.5(4) . . ?
C21 C22 C26 121.7(4) . . ?
C23 C22 C26 119.8(4) . . ?
C24 C23 C22 122.2(4) . . ?
C24 C23 H23A 118.9 . . ?
C22 C23 H23A 118.9 . . ?
C23 C24 C19 117.0(4) . . ?
C23 C24 C27 121.0(4) . . ?
C19 C24 C27 122.0(4) . . ?
C20 C25 H25A 109.5 . . ?
C20 C25 H25B 109.5 . . ?
H25A C25 H25B 109.5 . . ?
C20 C25 H25C 109.5 . . ?
H25A C25 H25C 109.5 . . ?
H25B C25 H25C 109.5 . . ?
C22 C26 H26A 109.5 . . ?
C22 C26 H26B 109.5 . . ?
H26A C26 H26B 109.5 . . ?
C22 C26 H26C 109.5 . . ?
H26A C26 H26C 109.5 . . ?
H26B C26 H26C 109.5 . . ?
C24 C27 H27C 109.5 . . ?
C24 C27 H27A 109.5 . . ?
H27C C27 H27A 109.5 . . ?
C24 C27 H27B 109.5 . . ?
H27C C27 H27B 109.5 . . ?
H27A C27 H27B 109.5 . . ?
C3 N1 C2 109.0(3) . . ?
C3 N1 C8 126.9(3) . . ?
C2 N1 C8 123.8(3) . . ?
C3 N2 C1 112.1(3) . . ?
C3 N2 C4 125.4(3) . . ?
C1 N2 C4 122.4(3) . . ?
C5 N3 C7 112.1(3) . . ?
C5 N3 C4 125.7(3) . . ?
C7 N3 C4 122.1(3) . . ?
C5 N4 C6 109.0(3) . . ?
C5 N4 C19 127.1(3) . . ?
C6 N4 C19 123.8(3) . . ?
C1 Pd1 C7 86.68(15) . . ?
C1 Pd1 I1 89.44(10) . . ?
C7 Pd1 I1 174.95(10) . . ?
C1 Pd1 I2 176.09(11) . . ?
C7 Pd1 I2 91.11(11) . . ?
I1 Pd1 I2 92.585(15) . . ?

loop_
_geom_bond_atom_site_label_1
_geom_bond_atom_site_label_2
_geom_bond_distance
_geom_bond_site_symmetry_2
_geom_bond_publ_flag
C1 C2 1.358(5) . ?
C1 N2 1.401(5) . ?
C1 Pd1 1.990(4) . ?
C2 N1 1.393(5) . ?
C2 H2A 0.9300 . ?
C3 N1 1.328(5) . ?
C3 N2 1.344(5) . ?
C3 C17 1.468(5) . ?
C4 N3 1.448(5) . ?
C4 N2 1.451(5) . ?
C4 H4A 0.9700 . ?
C4 H4B 0.9700 . ?
C5 N4 1.338(5) . ?
C5 N3 1.347(5) . ?
C5 C18 1.476(5) . ?
C6 C7 1.358(5) . ?
C6 N4 1.394(5) . ?
C6 H6A 0.9300 . ?
C7 N3 1.411(5) . ?
C7 Pd1 1.994(4) . ?
C8 C9 1.382(5) . ?
C8 C13 1.388(6) . ?
C8 N1 1.445(5) . ?
C9 C10 1.396(6) . ?
C9 C14 1.513(6) . ?
C10 C11 1.390(6) . ?
C10 H10A 0.9300 . ?
C11 C12 1.375(6) . ?
C11 C15 1.505(6) . ?
C12 C13 1.392(6) . ?
C12 H12A 0.9300 . ?
C13 C16 1.501(6) . ?
C14 H14A 0.9600 . ?
C14 H14B 0.9600 . ?
C14 H14C 0.9600 . ?
C15 H15A 0.9600 . ?
C15 H15B 0.9600 . ?
C15 H15C 0.9600 . ?
C16 H16A 0.9600 . ?
C16 H16B 0.9600 . ?
C16 H16C 0.9600 . ?
C17 H17A 0.9600 . ?
C17 H17B 0.9600 . ?
C17 H17C 0.9600 . ?
C18 H18A 0.9600 . ?
C18 H18B 0.9600 . ?
C18 H18C 0.9600 . ?
C19 C20 1.381(5) . ?
C19 C24 1.402(5) . ?
C19 N4 1.440(5) . ?
C20 C21 1.394(6) . ?
C20 C25 1.510(6) . ?
C21 C22 1.384(6) . ?
C21 H21A 0.9300 . ?
C22 C23 1.388(6) . ?
C22 C26 1.500(6) . ?
C23 C24 1.383(6) . ?
C23 H23A 0.9300 . ?
C24 C27 1.502(6) . ?
C25 H25A 0.9600 . ?
C25 H25B 0.9600 . ?
C25 H25C 0.9600 . ?
C26 H26A 0.9600 . ?
C26 H26B 0.9600 . ?
C26 H26C 0.9600 . ?
C27 H27C 0.9600 . ?
C27 H27A 0.9600 . ?
C27 H27B 0.9600 . ?
I1 Pd1 2.6522(5) . ?
I2 Pd1 2.6998(5) . ?

loop_
_geom_torsion_atom_site_label_1
_geom_torsion_atom_site_label_2
_geom_torsion_atom_site_label_3
_geom_torsion_atom_site_label_4
_geom_torsion
_geom_torsion_site_symmetry_1
_geom_torsion_site_symmetry_2
_geom_torsion_site_symmetry_3
_geom_torsion_site_symmetry_4
_geom_torsion_publ_flag
N2 C1 C2 N1 0.2(4) . . . . ?
Pd1 C1 C2 N1 170.9(3) . . . . ?
N4 C6 C7 N3 0.2(4) . . . . ?
N4 C6 C7 Pd1 -173.4(3) . . . . ?
C13 C8 C9 C10 0.0(6) . . . . ?
N1 C8 C9 C10 -176.6(3) . . . . ?
C13 C8 C9 C14 -179.3(4) . . . . ?
N1 C8 C9 C14 4.2(6) . . . . ?
C8 C9 C10 C11 0.0(6) . . . . ?
C14 C9 C10 C11 179.2(4) . . . . ?
C9 C10 C11 C12 -0.4(6) . . . . ?
C9 C10 C11 C15 179.1(4) . . . . ?
C10 C11 C12 C13 1.0(7) . . . . ?
C15 C11 C12 C13 -178.6(4) . . . . ?
C9 C8 C13 C12 0.5(6) . . . . ?
N1 C8 C13 C12 177.0(3) . . . . ?
C9 C8 C13 C16 -178.7(4) . . . . ?
N1 C8 C13 C16 -2.2(6) . . . . ?
C11 C12 C13 C8 -1.0(6) . . . . ?
C11 C12 C13 C16 178.2(4) . . . . ?
C24 C19 C20 C21 2.4(6) . . . . ?
N4 C19 C20 C21 -172.5(4) . . . . ?
C24 C19 C20 C25 -176.6(4) . . . . ?
N4 C19 C20 C25 8.4(6) . . . . ?
C19 C20 C21 C22 -2.2(6) . . . . ?
C25 C20 C21 C22 176.9(4) . . . . ?
C20 C21 C22 C23 -0.4(6) . . . . ?
C20 C21 C22 C26 177.2(4) . . . . ?
C21 C22 C23 C24 3.0(6) . . . . ?
C26 C22 C23 C24 -174.7(4) . . . . ?
C22 C23 C24 C19 -2.8(6) . . . . ?
C22 C23 C24 C27 176.0(4) . . . . ?
C20 C19 C24 C23 0.0(6) . . . . ?
N4 C19 C24 C23 174.9(3) . . . . ?
C20 C19 C24 C27 -178.8(4) . . . . ?
N4 C19 C24 C27 -3.9(6) . . . . ?
N2 C3 N1 C2 -0.3(4) . . . . ?
C17 C3 N1 C2 178.7(4) . . . . ?
N2 C3 N1 C8 173.6(3) . . . . ?
C17 C3 N1 C8 -7.4(6) . . . . ?
C1 C2 N1 C3 0.1(4) . . . . ?
C1 C2 N1 C8 -174.1(3) . . . . ?
C9 C8 N1 C3 -83.0(5) . . . . ?
C13 C8 N1 C3 100.3(5) . . . . ?
C9 C8 N1 C2 90.1(4) . . . . ?
C13 C8 N1 C2 -86.6(5) . . . . ?
N1 C3 N2 C1 0.4(4) . . . . ?
C17 C3 N2 C1 -178.6(4) . . . . ?
N1 C3 N2 C4 179.0(3) . . . . ?
C17 C3 N2 C4 0.0(6) . . . . ?
C2 C1 N2 C3 -0.3(4) . . . . ?
Pd1 C1 N2 C3 -172.1(3) . . . . ?
C2 C1 N2 C4 -179.0(3) . . . . ?
Pd1 C1 N2 C4 9.3(5) . . . . ?
N3 C4 N2 C3 126.6(4) . . . . ?
N3 C4 N2 C1 -54.9(4) . . . . ?
N4 C5 N3 C7 -0.6(4) . . . . ?
C18 C5 N3 C7 178.1(4) . . . . ?
N4 C5 N3 C4 -179.1(3) . . . . ?
C18 C5 N3 C4 -0.4(6) . . . . ?
C6 C7 N3 C5 0.3(4) . . . . ?
Pd1 C7 N3 C5 174.5(3) . . . . ?
C6 C7 N3 C4 178.8(3) . . . . ?
Pd1 C7 N3 C4 -6.9(5) . . . . ?
N2 C4 N3 C5 -128.2(4) . . . . ?
N2 C4 N3 C7 53.4(4) . . . . ?
N3 C5 N4 C6 0.7(4) . . . . ?
C18 C5 N4 C6 -178.1(4) . . . . ?
N3 C5 N4 C19 -175.3(3) . . . . ?
C18 C5 N4 C19 6.0(6) . . . . ?
C7 C6 N4 C5 -0.5(4) . . . . ?
C7 C6 N4 C19 175.6(3) . . . . ?
C20 C19 N4 C5 -109.3(4) . . . . ?
C24 C19 N4 C5 75.5(5) . . . . ?
C20 C19 N4 C6 75.3(5) . . . . ?
C24 C19 N4 C6 -99.9(4) . . . . ?
C2 C1 Pd1 C7 -140.8(4) . . . . ?
N2 C1 Pd1 C7 28.3(3) . . . . ?
C2 C1 Pd1 I1 36.0(4) . . . . ?
N2 C1 Pd1 I1 -154.9(3) . . . . ?
C2 C1 Pd1 I2 -85.2(16) . . . . ?
N2 C1 Pd1 I2 83.9(16) . . . . ?
C6 C7 Pd1 C1 143.0(4) . . . . ?
N3 C7 Pd1 C1 -29.4(3) . . . . ?
C6 C7 Pd1 I1 103.3(12) . . . . ?
N3 C7 Pd1 I1 -69.1(14) . . . . ?
C6 C7 Pd1 I2 -33.8(4) . . . . ?
N3 C7 Pd1 I2 153.8(3) . . . . ?
